data_4327651
loop_
_publ_author_name
'Hani Amouri'
'M. Gruselle'
'C. Da Silva'
'Bernard Mal\'ezieux'
'Roman Andr\'es'
'Jacqueline Vaissermann'

_publ_contact_author
;
 Dr. Hani Amouri, Lab. CIM2, Universite Pierre et Marie Curie, case 42,
 4 place Jussieu,
 75252 Paris Cedex 05, France                        
;
_publ_contact_author_email ' amouri@ccr.jussieu.fr '
_publ_contact_author_fax ' 33 1 44 27 38 41''
_publ_contact_author_phone ' 33 1 44 27 30 83 '
_publ_section_title
;
 Cobalt-Complexed Conjugated Diyne Salts: A Family of Rigid Masked
 Dielectrophiles. Syntheses, Structures, and Double Nucleophilic
 Substitutions
;
_journal_name_full 'Inorganic Chemistry'
_journal_page_first 5053
_journal_page_last 5058
_journal_paper_doi 10.1021/ic991433+
_journal_volume 39
_journal_year 2000
_chemical_formula_moiety ' C30 H18 Co4 N2 O12 2+, 2( B F4 1-) '
_chemical_formula_sum 'C30 H18 B2 Co4 F8 N2 O12'
_chemical_formula_weight 1007.81
_chemical_name_systematic
;
 ?
;
_space_group_IT_number 14
_symmetry_cell_setting monoclinic
_symmetry_space_group_name_Hall '-P 2yn'
_symmetry_space_group_name_H-M 'P 1 21/n 1'
_atom_sites_solution_hydrogens geom
_atom_sites_solution_primary direct
_cell_angle_alpha 90
_cell_angle_beta 94.86(1)
_cell_angle_gamma 90
_cell_formula_units_Z 4
_cell_length_a 9.426(2)
_cell_length_b 21.739(5)
_cell_length_c 18.704(3)
_cell_measurement_reflns_used 25
_cell_measurement_temperature 295
_cell_measurement_theta_max 14
_cell_measurement_theta_min 13
_cell_volume 3818.9(13)
_computing_cell_refinement 'CAD-4 software (Enraf-Nonius, 1989)'
_computing_data_collection 'CAD-4 software (Enraf-Nonius, 1989)'
_computing_data_reduction
;
RC93 (Watkin, D.J., Prout, C.K., Lilley, P.M.deQ. 1994)
;
_computing_molecular_graphics
;
 CAMERON (Watkin, Prout & Pearce,  1996)
;
_computing_publication_material
;
CRYSTALS Issue 10 (Watkin, Prout, Carruthers & Betteridge, 1996)
;
_computing_structure_refinement
;
CRYSTALS Issue 10 (Watkin, Prout, Carruthers & Betteridge, 1996)
;
_computing_structure_solution 'SIR92 (Giacovazzo et al, 1992)'
_diffrn_ambient_temperature 295
_diffrn_measurement_device '  Enraf-nonius CAD4 '
_diffrn_measurement_method 2\q/\w
_diffrn_radiation_monochromator ' graphite'
_diffrn_radiation_type 'Mo K\a'
_diffrn_radiation_wavelength 0.71069
_diffrn_reflns_av_R_equivalents 0.03
_diffrn_reflns_limit_h_max 12
_diffrn_reflns_limit_h_min 0
_diffrn_reflns_limit_k_max 28
_diffrn_reflns_limit_k_min 0
_diffrn_reflns_limit_l_max 24
_diffrn_reflns_limit_l_min -24
_diffrn_reflns_number 10110
_diffrn_reflns_theta_max 28
_diffrn_reflns_theta_min 1.5
_diffrn_standards_decay_% 5.97
_diffrn_standards_interval_time 3600s
_diffrn_standards_number 2
_exptl_absorpt_coefficient_mu 1.80
_exptl_absorpt_correction_T_max 1.00
_exptl_absorpt_correction_T_min 0.86
_exptl_absorpt_correction_type '\y scan'
_exptl_crystal_colour ' red '
_exptl_crystal_density_diffrn 1.75
_exptl_crystal_description ' prism '
_exptl_crystal_F_000 1997.51
_exptl_crystal_size_max 0.4
_exptl_crystal_size_mid 0.3
_exptl_crystal_size_min 0.2
_refine_diff_density_max 0.63
_refine_diff_density_min -0.37
_refine_ls_extinction_coef 33
_refine_ls_extinction_method 'Larson 1970 Crystallographic Computing eq 22'
_refine_ls_goodness_of_fit_obs 1.1514
_refine_ls_hydrogen_treatment
;
 H atoms placed geometrically , only one overall isotropic thermal parameter
 refined
;
_refine_ls_matrix_type full
_refine_ls_number_parameters 511
_refine_ls_number_reflns 2641
_refine_ls_R_factor_obs 0.0474
_refine_ls_shift/esd_max 1.382649
_refine_ls_structure_factor_coef F
_refine_ls_weighting_scheme
;
 Chebychev polynomial (Carruthers & Watkin, 1979)
;
_refine_ls_wR_factor_obs 0.0564
_reflns_number_observed 2641
_reflns_number_total 9213
_reflns_observed_criterion >3.00\s(I)
_cod_data_source_file ic9914332B_3.cif
_cod_data_source_block Compound5
_cod_original_cell_volume 3819(1)
_cod_original_sg_symbol_H-M 'P 1 21/n 1 '
_cod_original_formula_sum ' C30 H18 B2 Co4  F8 N2 O12   '
_cod_database_code 4327651

loop_
_symmetry_equiv_pos_as_xyz
x,y,z
-x,-y,-z
-x+1/2,y+1/2,-z+1/2
x+1/2,-y+1/2,z+1/2

loop_
_atom_site_aniso_label
_atom_site_aniso_U_11
_atom_site_aniso_U_22
_atom_site_aniso_U_33
_atom_site_aniso_U_23
_atom_site_aniso_U_13
_atom_site_aniso_U_12
CO1 0.0389(7) 0.0423(8) 0.0436(7) -0.0042(6) 0.0006(5) -0.0053(6)
CO2 0.0519(8) 0.0423(9) 0.0471(7) -0.0037(6) 0.0105(6) 0.0063(6)
CO3 0.0378(7) 0.0533(9) 0.0438(7) 0.0039(6) -0.0025(5) -0.0020(6)
CO4 0.0435(7) 0.0467(9) 0.0433(7) 0.0076(6) 0.0065(5) -0.0044(6)
O11 0.094(6) 0.085(6) 0.045(4) -0.004(4) -0.011(4) -0.006(5)
O12 0.079(6) 0.093(7) 0.090(6) -0.015(5) 0.011(5) 0.033(5)
O13 0.126(8) 0.059(6) 0.129(8) 0.004(5) 0.028(6) -0.040(6)
O21 0.115(7) 0.081(7) 0.059(5) -0.021(4) 0.021(5) -0.001(5)
O22 0.27(2) 0.049(7) 0.134(9) 0.013(6) 0.084(9) -0.003(8)
O23 0.060(5) 0.17(1) 0.085(6) -0.013(6) 0.007(5) 0.022(7)
O31 0.103(7) 0.097(7) 0.052(5) 0.011(4) -0.009(4) -0.017(5)
O32 0.088(6) 0.136(9) 0.094(6) 0.028(6) 0.004(5) -0.055(6)
O33 0.084(6) 0.080(7) 0.103(7) 0.008(5) 0.024(5) 0.023(5)
O41 0.122(7) 0.095(7) 0.048(4) 0.019(4) 0.020(5) 0.005(5)
O42 0.129(8) 0.060(7) 0.110(7) -0.004(5) 0.033(6) -0.002(6)
O43 0.054(5) 0.105(7) 0.082(6) 0.013(5) 0.007(4) -0.007(5)
N1 0.050(5) 0.036(5) 0.042(4) 0.010(3) 0.004(3) -0.009(4)
N2 0.057(5) 0.047(6) 0.054(5) -0.006(4) 0.010(4) 0.009(4)
C1 0.049(5) 0.035(6) 0.047(5) -0.002(4) 0.003(4) -0.004(4)
C2 0.028(4) 0.028(5) 0.043(5) -0.006(4) -0.003(3) -0.005(4)
C3 0.027(4) 0.021(5) 0.052(5) 0.003(4) 0.008(4) 0.004(3)
C4 0.042(5) 0.032(5) 0.040(5) 0.008(4) -0.005(4) -0.006(4)
C5 0.050(5) 0.044(6) 0.030(4) -0.002(4) -0.007(4) -0.010(5)
C6 0.065(6) 0.048(7) 0.034(5) 0.006(4) -0.003(4) 0.001(5)
C11 0.052(6) 0.056(7) 0.053(6) -0.008(5) -0.008(5) 0.003(5)
C12 0.043(6) 0.068(8) 0.054(6) 0.003(6) 0.000(5) 0.001(6)
C13 0.064(7) 0.064(9) 0.064(7) -0.003(6) 0.009(5) -0.015(6)
C14 0.049(6) 0.041(6) 0.053(6) -0.001(5) 0.010(5) -0.008(5)
C15 0.049(6) 0.038(6) 0.059(6) -0.008(5) 0.016(5) -0.013(5)
C16 0.092(9) 0.064(8) 0.045(6) 0.009(6) -0.004(6) 0.013(7)
C17 0.084(9) 0.070(9) 0.085(9) 0.015(7) 0.011(7) 0.019(7)
C18 0.065(7) 0.060(7) 0.051(6) 0.012(5) 0.006(5) 0.016(6)
C19 0.077(8) 0.072(9) 0.078(8) -0.001(7) 0.033(6) -0.008(6)
C21 0.068(7) 0.053(7) 0.061(7) -0.018(5) 0.007(5) 0.001(5)
C22 0.093(9) 0.048(9) 0.070(7) -0.003(6) 0.022(6) -0.001(6)
C23 0.053(6) 0.083(9) 0.058(6) -0.005(6) 0.006(5) 0.028(7)
C24 0.078(8) 0.054(8) 0.059(7) -0.008(6) 0.013(6) -0.003(6)
C25 0.075(8) 0.070(9) 0.054(7) -0.012(6) 0.018(6) 0.003(6)
C26 0.10(1) 0.10(1) 0.063(8) -0.013(7) 0.010(7) -0.008(9)
C27 0.10(1) 0.09(1) 0.10(1) -0.026(9) 0.002(9) -0.035(9)
C28 0.087(8) 0.060(8) 0.065(7) -0.010(6) 0.013(6) -0.016(7)
C29 0.12(1) 0.13(1) 0.09(1) -0.007(9) 0.037(9) -0.01(1)
C31 0.072(8) 0.071(9) 0.055(7) 0.016(6) 0.001(6) -0.016(6)
C32 0.041(6) 0.079(9) 0.051(6) 0.009(6) -0.005(5) -0.015(6)
C33 0.060(7) 0.070(9) 0.056(6) 0.008(6) 0.009(5) -0.005(7)
C41 0.072(7) 0.056(7) 0.055(7) 0.008(5) 0.019(6) 0.002(6)
C42 0.083(8) 0.047(8) 0.062(7) 0.003(6) 0.014(6) -0.018(7)
C43 0.069(7) 0.063(8) 0.045(6) 0.013(5) 0.023(5) -0.016(6)
B1 0.07(1) 0.06(1) 0.08(1) 0.014(8) 0.000(8) 0.005(7)
B2 0.06(1) 0.13(2) 0.10(1) 0.07(1) 0.006(9) -0.01(1)
F11 0.051(4) 0.22(1) 0.140(7) 0.062(7) 0.023(4) 0.049(6)
F21 0.072(5) 0.146(9) 0.19(1) 0.029(7) 0.013(5) 0.006(5)

loop_
_atom_site_label
_atom_site_fract_x
_atom_site_fract_y
_atom_site_fract_z
_atom_site_U_iso_or_equiv
_atom_site_occupancy
_atom_site_thermal_displace_type
CO1 0.3934(1) 0.19716(6) 0.47508(6) 0.0413 1.0000 Uani
CO2 0.1508(1) 0.23844(6) 0.48076(7) 0.0459 1.0000 Uani
CO3 0.0422(1) 0.17523(6) 0.26006(6) 0.0444 1.0000 Uani
CO4 0.2732(1) 0.22612(6) 0.24746(6) 0.0436 1.0000 Uani
O11 0.4784(9) 0.1871(4) 0.6298(4) 0.0705 1.0000 Uani
O12 0.5732(9) 0.1047(4) 0.4143(5) 0.0806 1.0000 Uani
O13 0.530(1) 0.3116(4) 0.4317(5) 0.0890 1.0000 Uani
O21 0.1543(9) 0.2559(4) 0.6369(4) 0.0778 1.0000 Uani
O22 0.191(1) 0.3665(5) 0.4340(6) 0.1111 1.0000 Uani
O23 -0.151(1) 0.2189(5) 0.4436(5) 0.0932 1.0000 Uani
O31 -0.0313(9) 0.1504(4) 0.1071(4) 0.0787 1.0000 Uani
O32 -0.112(1) 0.0833(5) 0.3367(5) 0.0914 1.0000 Uani
O33 -0.1187(9) 0.2862(5) 0.2899(5) 0.0846 1.0000 Uani
O41 0.273(1) 0.2278(4) 0.0899(4) 0.0785 1.0000 Uani
O42 0.201(1) 0.3551(5) 0.2767(5) 0.0921 1.0000 Uani
O43 0.5786(8) 0.2168(4) 0.2898(4) 0.0766 1.0000 Uani
N1 0.2052(8) 0.0784(3) 0.5627(4) 0.0403 1.0000 Uani
N2 0.2638(8) 0.0564(4) 0.1935(4) 0.0510 1.0000 Uani
C1 0.1645(9) 0.0928(4) 0.4866(5) 0.0430 1.0000 Uani
C2 0.2127(8) 0.1541(4) 0.4664(4) 0.0316 1.0000 Uani
C3 0.2258(8) 0.1863(3) 0.4060(5) 0.0301 1.0000 Uani
C4 0.2095(9) 0.1800(4) 0.3297(5) 0.0370 1.0000 Uani
C5 0.2324(9) 0.1432(4) 0.2763(4) 0.0393 1.0000 Uani
C6 0.300(1) 0.0820(5) 0.2659(5) 0.0474 1.0000 Uani
C11 0.451(1) 0.1910(5) 0.5710(6) 0.0528 1.0000 Uani
C12 0.508(1) 0.1403(6) 0.4388(5) 0.0544 1.0000 Uani
C13 0.479(1) 0.2666(6) 0.4479(6) 0.0627 1.0000 Uani
C14 0.128(1) 0.1010(4) 0.6148(5) 0.0462 1.0000 Uani
C15 0.169(1) 0.0939(4) 0.6850(5) 0.0448 1.0000 Uani
C16 0.296(1) 0.0638(6) 0.7031(6) 0.0629 1.0000 Uani
C17 0.371(1) 0.0404(6) 0.6508(7) 0.0768 1.0000 Uani
C18 0.326(1) 0.0487(5) 0.5804(5) 0.0562 1.0000 Uani
C19 0.079(1) 0.1187(6) 0.7394(6) 0.0703 1.0000 Uani
C21 0.153(1) 0.2501(5) 0.5770(6) 0.0581 1.0000 Uani
C22 0.174(1) 0.3174(6) 0.4512(6) 0.0664 1.0000 Uani
C23 -0.035(1) 0.2274(6) 0.4585(6) 0.0591 1.0000 Uani
C24 0.328(1) 0.0780(5) 0.1373(6) 0.0615 1.0000 Uani
C25 0.293(1) 0.0574(6) 0.0685(6) 0.0630 1.0000 Uani
C26 0.189(1) 0.0140(7) 0.0595(7) 0.0824 1.0000 Uani
C27 0.128(2) -0.0083(7) 0.1161(9) 0.0902 1.0000 Uani
C28 0.159(1) 0.0139(6) 0.1835(6) 0.0676 1.0000 Uani
C29 0.367(2) 0.0841(8) 0.0083(8) 0.1073 1.0000 Uani
C31 -0.008(1) 0.1573(5) 0.1669(6) 0.0630 1.0000 Uani
C32 -0.056(1) 0.1178(6) 0.3054(5) 0.0534 1.0000 Uani
C33 -0.059(1) 0.2426(6) 0.2769(6) 0.0609 1.0000 Uani
C41 0.273(1) 0.2279(5) 0.1505(5) 0.0583 1.0000 Uani
C42 0.228(1) 0.3058(6) 0.2650(6) 0.0594 1.0000 Uani
C43 0.462(1) 0.2226(5) 0.2728(5) 0.0505 1.0000 Uani
B1 0.266(2) 0.4405(7) 0.0893(8) 0.0690 1.0000 Uani
B2 0.695(2) 0.048(1) 0.1529(9) 0.0798 1.0000 Uani
F11 0.1428(7) 0.4669(5) 0.0693(5) 0.1023 1.0000 Uani
F21 0.8219(8) 0.0299(5) 0.1760(6) 0.1239 1.0000 Uani
F12 0.352(1) 0.4480(5) 0.0317(7) 0.100(2) 0.826(9) Uiso
F13 0.337(1) 0.4696(5) 0.1444(6) 0.100(2) 0.826(9) Uiso
F14 0.267(1) 0.3790(5) 0.1019(5) 0.100(2) 0.826(9) Uiso
F15 0.383(5) 0.481(2) 0.103(3) 0.100(2) 0.174(9) Uiso
F16 0.259(5) 0.442(2) 0.167(3) 0.100(2) 0.174(9) Uiso
F17 0.333(6) 0.426(3) 0.027(3) 0.100(2) 0.174(9) Uiso
F22 0.643(2) 0.0797(8) 0.2106(9) 0.116(2) 0.56(1) Uiso
F23 0.603(2) -0.0003(9) 0.1390(9) 0.116(2) 0.56(1) Uiso
F24 0.670(2) 0.0861(9) 0.0957(9) 0.116(2) 0.56(1) Uiso
F25 0.668(2) 0.108(1) 0.169(1) 0.116(2) 0.44(1) Uiso
F26 0.578(2) 0.011(1) 0.166(1) 0.116(2) 0.44(1) Uiso
F27 0.714(2) 0.052(1) 0.078(1) 0.116(2) 0.44(1) Uiso
H11 0.0584 0.0904 0.4784 0.10(1) 1.0000 Uiso
H12 0.2080 0.0610 0.4563 0.10(1) 1.0000 Uiso
H61 0.4049 0.0868 0.2745 0.10(1) 1.0000 Uiso
H62 0.2652 0.0529 0.3024 0.10(1) 1.0000 Uiso
H141 0.0391 0.1234 0.6000 0.10(1) 1.0000 Uiso
H161 0.3341 0.0609 0.7532 0.10(1) 1.0000 Uiso
H171 0.4541 0.0148 0.6637 0.10(1) 1.0000 Uiso
H181 0.3858 0.0330 0.5428 0.10(1) 1.0000 Uiso
H191 0.1223 0.1082 0.7881 0.10(1) 1.0000 Uiso
H192 0.0659 0.1629 0.7329 0.10(1) 1.0000 Uiso
H193 -0.0183 0.0973 0.7324 0.10(1) 1.0000 Uiso
H241 0.4046 0.1088 0.1454 0.10(1) 1.0000 Uiso
H261 0.1593 -0.0039 0.0114 0.10(1) 1.0000 Uiso
H271 0.0553 -0.0400 0.1072 0.10(1) 1.0000 Uiso
H281 0.1041 -0.0012 0.2233 0.10(1) 1.0000 Uiso
H291 0.4356 0.1156 0.0295 0.10(1) 1.0000 Uiso
H292 0.4171 0.0508 -0.0144 0.10(1) 1.0000 Uiso
H293 0.2949 0.1039 -0.0260 0.10(1) 1.0000 Uiso

loop_
_atom_type_symbol
_atom_type_scat_dispersion_real
_atom_type_scat_dispersion_imag
_atom_type_scat_Cromer_Mann_a1
_atom_type_scat_Cromer_Mann_b1
_atom_type_scat_Cromer_Mann_a2
_atom_type_scat_Cromer_Mann_b2
_atom_type_scat_Cromer_Mann_a3
_atom_type_scat_Cromer_Mann_b3
_atom_type_scat_Cromer_Mann_a4
_atom_type_scat_Cromer_Mann_b4
_atom_type_scat_Cromer_Mann_c
_atom_type_scat_source
'C   ' 0.0020 0.0020 2.3100 20.8439 1.0200 10.2075 1.5886 0.5687 0.8650 51.6512 0.2156 International_Tables_Vol_IV_Table_2.2B
'H   ' 0.0000 0.0000 0.4930 10.5109 0.3229 26.1257 0.1402 3.1424 0.0408 57.7997 0.0030 International_Tables_Vol_IV_Table_2.2B
'O   ' 0.0080 0.0060 3.0485 13.2771 2.2868 5.7011 1.5463 0.3239 0.8670 32.9089 0.2508 International_Tables_Vol_IV_Table_2.2B
'Co  ' 0.2990 0.9730 12.2841 4.2791 7.3409 0.2784 4.0034 13.5359 2.3488 71.1692 1.0118 International_Tables_Vol_IV_Table_2.2B
'B   ' 0.0000 0.0010 2.0545 23.2185 1.3326 1.0210 1.0979 60.3498 0.7068 0.1403 -0.1932 International_Tables_Vol_IV_Table_2.2B
'F   ' 0.0140 0.0100 3.5392 10.2825 2.6412 4.2944 1.5170 0.2615 1.0243 26.1476 0.2776 International_Tables_Vol_IV_Table_2.2B
'N   ' 0.0040 0.0030 12.2126 0.0057 3.1322 9.8933 2.0125 28.9975 1.1663 0.5826 -11.5290 International_Tables_Vol_IV_Table_2.2B

loop_
_geom_angle_atom_site_label_1
_geom_angle_atom_site_label_2
_geom_angle_atom_site_label_3
_geom_angle
_geom_angle_publ_flag
CO2 CO1 C2 50.8(2) no
CO2 CO1 C3 51.4(2) no
C2 CO1 C3 40.2(3) no
CO2 CO1 C11 100.6(3) no
C2 CO1 C11 103.4(4) no
C3 CO1 C11 142.0(4) no
CO2 CO1 C12 148.0(3) no
C2 CO1 C12 100.7(4) no
C3 CO1 C12 98.2(4) no
C11 CO1 C12 100.4(4) no
CO2 CO1 C13 98.5(4) no
C2 CO1 C13 142.4(4) no
C3 CO1 C13 105.7(4) no
C11 CO1 C13 103.5(5) no
C12 CO1 C13 99.8(5) no
CO1 CO2 C2 50.4(2) no
CO1 CO2 C3 51.2(2) no
C2 CO2 C3 40.0(3) no
CO1 CO2 C21 99.2(3) no
C2 CO2 C21 106.8(4) no
C3 CO2 C21 143.7(4) no
CO1 CO2 C22 101.3(4) no
C2 CO2 C22 143.1(4) no
C3 CO2 C22 105.5(4) no
C21 CO2 C22 100.2(5) no
CO1 CO2 C23 146.8(4) no
C2 CO2 C23 98.1(4) no
C3 CO2 C23 99.2(4) no
C21 CO2 C23 100.4(5) no
C22 CO2 C23 101.2(6) no
CO4 CO3 C4 51.3(2) no
CO4 CO3 C5 50.2(3) no
C4 CO3 C5 39.5(3) no
CO4 CO3 C31 99.6(3) no
C4 CO3 C31 141.4(5) no
C5 CO3 C31 103.8(4) no
CO4 CO3 C32 147.5(3) no
C4 CO3 C32 98.0(4) no
C5 CO3 C32 100.5(4) no
C31 CO3 C32 101.6(5) no
CO4 CO3 C33 97.8(4) no
C4 CO3 C33 104.5(4) no
C5 CO3 C33 140.5(4) no
C31 CO3 C33 104.2(5) no
C32 CO3 C33 100.5(5) no
CO3 CO4 C4 50.9(2) no
CO3 CO4 C5 50.0(3) no
C4 CO4 C5 39.3(3) no
CO3 CO4 C41 100.2(3) no
C4 CO4 C41 144.6(4) no
C5 CO4 C41 108.4(4) no
CO3 CO4 C42 100.7(4) no
C4 CO4 C42 104.6(4) no
C5 CO4 C42 141.5(4) no
C41 CO4 C42 100.4(5) no
CO3 CO4 C43 144.4(3) no
C4 CO4 C43 97.6(4) no
C5 CO4 C43 95.9(4) no
C41 CO4 C43 100.5(4) no
C42 CO4 C43 103.6(5) no
C1 N1 C14 120.3(8) no
C1 N1 C18 119.5(8) no
C14 N1 C18 119.8(8) no
C6 N2 C24 120.0(9) no
C6 N2 C28 119.5(9) no
C24 N2 C28 120.4(9) no
N1 C1 C2 112.3(7) no
N1 C1 H11 108.2(7) no
C2 C1 H11 109.5(8) no
N1 C1 H12 108.3(8) no
C2 C1 H12 109.2(8) no
H11 C1 H12 109.1(8) no
CO1 C2 CO2 78.8(3) no
CO1 C2 C1 134.8(6) no
CO2 C2 C1 135.7(6) no
CO1 C2 C3 71.1(5) no
CO2 C2 C3 71.1(5) no
C1 C2 C3 137.9(8) no
CO1 C3 CO2 77.4(3) no
CO1 C3 C2 68.7(5) no
CO2 C3 C2 68.9(5) no
CO1 C3 C4 132.8(6) no
CO2 C3 C4 138.4(6) no
C2 C3 C4 141.3(8) no
CO3 C4 CO4 77.9(3) no
CO3 C4 C3 132.9(6) no
CO4 C4 C3 135.7(6) no
CO3 C4 C5 68.7(5) no
CO4 C4 C5 68.6(5) no
C3 C4 C5 143.9(8) no
CO3 C5 CO4 79.8(4) no
CO3 C5 C4 71.8(6) no
CO4 C5 C4 72.1(6) no
CO3 C5 C6 134.8(7) no
CO4 C5 C6 134.2(7) no
C4 C5 C6 137.8(8) no
N2 C6 C5 112.6(7) no
N2 C6 H61 109.7(8) no
C5 C6 H61 108.4(9) no
N2 C6 H62 108.7(8) no
C5 C6 H62 107.7(8) no
H61 C6 H62 109.7(8) no
CO1 C11 O11 176.2(10) no
CO1 C12 O12 176.9(9) no
CO1 C13 O13 177.5(11) no
N1 C14 C15 122.3(9) no
N1 C14 H141 118.1(9) no
C15 C14 H141 119.6(9) no
C14 C15 C16 117.6(9) no
C14 C15 C19 119.8(10) no
C16 C15 C19 122.6(10) no
C15 C16 C17 119.7(10) no
C15 C16 H161 120.6(12) no
C17 C16 H161 119.6(12) no
C16 C17 C18 120.6(11) no
C16 C17 H171 119.6(12) no
C18 C17 H171 119.6(12) no
N1 C18 C17 119.9(10) no
N1 C18 H181 121.0(9) no
C17 C18 H181 119.1(10) no
C15 C19 H191 109.4(11) no
C15 C19 H192 110.4(10) no
H191 C19 H192 112.3(12) no
C15 C19 H193 107.6(10) no
H191 C19 H193 107.9(10) no
H192 C19 H193 109.2(12) no
CO2 C21 O21 178.4(10) no
CO2 C22 O22 178.1(13) no
CO2 C23 O23 178.1(11) no
N2 C24 C25 122.0(11) no
N2 C24 H241 119.5(10) no
C25 C24 H241 118.5(11) no
C24 C25 C26 116.9(11) no
C24 C25 C29 119.4(12) no
C26 C25 C29 123.6(12) no
C25 C26 C27 120.5(12) no
C25 C26 H261 121.6(13) no
C27 C26 H261 117.8(14) no
C26 C27 C28 122.3(13) no
C26 C27 H271 117.6(15) no
C28 C27 H271 120.1(15) no
N2 C28 C27 117.8(11) no
N2 C28 H281 122.7(11) no
C27 C28 H281 119.5(12) no
C25 C29 H291 107.0(12) no
C25 C29 H292 108.0(15) no
H291 C29 H292 111.0(15) no
C25 C29 H293 108.7(13) no
H291 C29 H293 110.2(17) no
H292 C29 H293 111.7(14) no
CO3 C31 O31 173.5(10) no
CO3 C32 O32 176.3(10) no
CO3 C33 O33 177.0(11) no
CO4 C41 O41 178.8(10) no
CO4 C42 O42 179.1(11) no
CO4 C43 O43 175.9(10) no
F11 B1 F12 106.4(12) no
F11 B1 F13 112.4(13) no
F12 B1 F13 104.7(12) no
F11 B1 F14 117.8(13) no
F12 B1 F14 104.6(12) no
F13 B1 F14 109.7(12) no
F11 B1 F15 115.7(22) no
F12 B1 F15 65.4(22) no
F13 B1 F15 40.1(20) no
F14 B1 F15 126.1(22) no
F11 B1 F16 99.2(21) no
F12 B1 F16 146.7(23) no
F13 B1 F16 44.6(18) no
F14 B1 F16 80.9(21) no
F15 B1 F16 84.6(27) no
F11 B1 F17 107.6(27) no
F12 B1 F17 21.1(22) no
F13 B1 F17 121.4(25) no
F14 B1 F17 86.0(25) no
F15 B1 F17 84.4(30) no
F16 B1 F17 153.2(33) no
F21 B2 F22 105.3(15) no
F21 B2 F23 112.2(18) no
F22 B2 F23 105.4(14) no
F21 B2 F24 122.8(14) no
F22 B2 F24 105.2(18) no
F23 B2 F24 104.6(16) no
F21 B2 F25 113.8(18) no
F22 B2 F25 44.0(13) no
F23 B2 F25 130.2(18) no
F24 B2 F25 64.5(14) no
F21 B2 F26 118.7(17) no
F22 B2 F26 79.1(14) no
F23 B2 F26 26.3(11) no
F24 B2 F26 113.8(17) no
F25 B2 F26 110.0(19) no
F21 B2 F27 98.8(16) no
F22 B2 F27 143.7(20) no
F23 B2 F27 89.6(17) no
F24 B2 F27 38.6(10) no
F25 B2 F27 101.4(17) no
F26 B2 F27 112.4(19) no
B1 F12 F15 57.6(20) no
B1 F12 F17 79.1(78) no
F15 F12 F17 129.3(83) no
B1 F13 F15 74.6(31) no
B1 F13 F16 73.7(26) no
F15 F13 F16 148.0(42) no
B1 F15 F12 57.0(20) no
B1 F15 F13 65.3(31) no
F12 F15 F13 121.2(44) no
B1 F16 F13 61.7(26) no
B1 F17 F12 79.7(79) no
B2 F22 F25 66.0(17) no
B2 F23 F26 79.3(35) no
B2 F24 F25 57.9(14) no
B2 F24 F27 74.9(21) no
F25 F24 F27 129.7(25) no
B2 F25 F22 70.0(19) no
B2 F25 F24 57.6(13) no
F22 F25 F24 122.8(25) no
B2 F26 F23 74.4(33) no
B2 F27 F24 66.5(20) no

loop_
_geom_bond_atom_site_label_1
_geom_bond_atom_site_label_2
_geom_bond_distance
_geom_bond_publ_flag
CO1 CO2 2.467(2) yes
CO1 C2 1.938(7) yes
CO1 C3 1.969(8) yes
CO1 C11 1.84(1) yes
CO1 C12 1.81(1) yes
CO1 C13 1.81(1) yes
CO2 C2 1.949(8) yes
CO2 C3 1.976(8) yes
CO2 C21 1.82(1) yes
CO2 C22 1.82(1) yes
CO2 C23 1.78(1) yes
CO3 CO4 2.471(2) yes
CO3 C4 1.960(8) yes
CO3 C5 1.923(9) yes
CO3 C31 1.81(1) yes
CO3 C32 1.81(1) yes
CO3 C33 1.79(1) yes
CO4 C4 1.972(8) yes
CO4 C5 1.930(9) yes
CO4 C41 1.81(1) yes
CO4 C42 1.82(1) yes
CO4 C43 1.80(1) yes
O11 C11 1.11(1) yes
O12 C12 1.11(1) yes
O13 C13 1.14(1) yes
O21 C21 1.13(1) yes
O22 C22 1.13(1) yes
O23 C23 1.12(1) yes
O31 C31 1.13(1) yes
O32 C32 1.12(1) yes
O33 C33 1.14(1) yes
O41 C41 1.13(1) yes
O42 C42 1.13(1) yes
O43 C43 1.13(1) yes
N1 C1 1.47(1) yes
N1 C14 1.36(1) yes
N1 C18 1.32(1) yes
N2 C6 1.48(1) yes
N2 C24 1.34(1) yes
N2 C28 1.36(1) yes
C1 C2 1.47(1) yes
C1 H11 1.001(9) no
C1 H12 1.004(9) no
C2 C3 1.34(1) yes
C3 C4 1.43(1) yes
C4 C5 1.31(1) yes
C5 C6 1.50(1) yes
C6 H61 0.992(9) no
C6 H62 1.005(9) no
C14 C15 1.35(1) yes
C14 H141 0.99(1) no
C15 C16 1.38(1) yes
C15 C19 1.48(1) yes
C16 C17 1.36(2) yes
C16 H161 0.98(1) no
C17 C18 1.36(2) yes
C17 H171 0.98(1) no
C18 H181 1.00(1) no
C19 H191 0.99(1) no
C19 H192 0.98(1) no
C19 H193 1.03(1) no
C24 C25 1.38(1) yes
C24 H241 0.98(1) no
C25 C26 1.37(2) yes
C25 C29 1.49(2) yes
C26 C27 1.34(2) yes
C26 H261 1.00(1) no
C27 C28 1.36(2) yes
C27 H271 0.98(1) no
C28 H281 1.00(1) no
C29 H291 1.00(2) no
C29 H292 0.98(2) no
C29 H293 0.99(2) no
B1 F11 1.32(1) yes
B1 F12 1.41(2) yes
B1 F13 1.34(2) yes
B1 F14 1.36(2) yes
B1 F15 1.42(5) yes
B1 F16 1.46(5) yes
B1 F17 1.41(6) yes
B2 F21 1.30(2) yes
B2 F22 1.40(2) yes
B2 F23 1.37(2) yes
B2 F24 1.36(2) yes
B2 F25 1.36(3) yes
B2 F26 1.40(3) yes
B2 F27 1.43(3) yes
F12 F15 1.53(5) yes
F12 F17 0.52(5) yes
F13 F15 0.95(5) yes
F13 F16 1.07(5) yes
F22 F25 1.03(2) yes
F23 F26 0.63(3) yes
F24 F25 1.45(2) yes
F24 F27 0.92(2) yes
